data_2223648
loop_
_publ_author_name
'Chen, Xiao-Bao'
'Tian, Jia-Hua'
'Xu, Jing'
'Yu, Yong'
'Wang, Qun'

_publ_section_title 1-{1-[(2-Chlorothiazol-5-yl)methyl]-5-methyl-1<i>H</i>-1,2,3-triazol-4-yl}ethanone
_journal_coeditor_code BT5103
_journal_issue 11
_journal_name_full 'Acta Crystallographica Section E'
_journal_page_first o2840
_journal_paper_doi 10.1107/S1600536809042937
_journal_volume 65
_journal_year 2009
_chemical_formula_iupac 'C9 H9 Cl N4 O S'
_chemical_formula_moiety 'C9 H9 Cl N4 O S'
_chemical_formula_sum 'C9 H9 Cl N4 O S'
_chemical_formula_weight 256.71
_chemical_name_systematic
;
1-{1-[(2-Chlorothiazol-5-yl)methyl]-5-methyl-1<i>H</i>-1,2,3-triazol-4-
yl}ethanone
;
_space_group_IT_number 61
_symmetry_cell_setting orthorhombic
_symmetry_space_group_name_Hall '-P 2ac 2ab'
_symmetry_space_group_name_H-M 'P b c a'
_atom_sites_solution_hydrogens geom
_atom_sites_solution_primary direct
_atom_sites_solution_secondary difmap
_audit_creation_method SHELXL-97
_cell_angle_alpha 90.00
_cell_angle_beta 90.00
_cell_angle_gamma 90.00
_cell_formula_units_Z 8
_cell_length_a 10.5421(6)
_cell_length_b 11.1494(6)
_cell_length_c 19.8557(10)
_cell_measurement_reflns_used 9847
_cell_measurement_temperature 298(2)
_cell_measurement_theta_max 28.25
_cell_measurement_theta_min 2.75
_cell_volume 2333.8(2)
_computing_cell_refinement 'SAINT (Bruker, 2000)'
_computing_data_collection 'SMART (Bruker, 2000)'
_computing_data_reduction 'SAINT (Bruker, 2000)'
_computing_molecular_graphics 'SHELXTL (Sheldrick, 2008)'
_computing_publication_material 'SHELXTL (Sheldrick, 2008)'
_computing_structure_refinement 'SHELXL97 (Sheldrick, 2008)'
_computing_structure_solution 'SHELXS97 (Sheldrick, 2008)'
_diffrn_ambient_temperature 298(2)
_diffrn_measured_fraction_theta_full 1.000
_diffrn_measured_fraction_theta_max 1.000
_diffrn_measurement_device_type 'Bruker SMART APEX CCD area-detector'
_diffrn_measurement_method '\f and \w scans'
_diffrn_radiation_monochromator graphite
_diffrn_radiation_source 'fine-focus sealed tube'
_diffrn_radiation_type MoK\a
_diffrn_radiation_wavelength 0.71073
_diffrn_reflns_av_R_equivalents 0.0455
_diffrn_reflns_av_sigmaI/netI 0.0205
_diffrn_reflns_limit_h_max 13
_diffrn_reflns_limit_h_min -13
_diffrn_reflns_limit_k_max 14
_diffrn_reflns_limit_k_min -14
_diffrn_reflns_limit_l_max 25
_diffrn_reflns_limit_l_min -25
_diffrn_reflns_number 22708
_diffrn_reflns_theta_full 27.00
_diffrn_reflns_theta_max 27.00
_diffrn_reflns_theta_min 2.05
_diffrn_standards_number 0
_exptl_absorpt_coefficient_mu 0.490
_exptl_absorpt_correction_type none
_exptl_crystal_colour colorless
_exptl_crystal_density_diffrn 1.461
_exptl_crystal_density_method 'not measured'
_exptl_crystal_description block
_exptl_crystal_F_000 1056
_exptl_crystal_size_max 0.16
_exptl_crystal_size_mid 0.10
_exptl_crystal_size_min 0.10
_refine_diff_density_max 0.288
_refine_diff_density_min -0.194
_refine_ls_extinction_method none
_refine_ls_goodness_of_fit_ref 1.148
_refine_ls_hydrogen_treatment constr
_refine_ls_matrix_type full
_refine_ls_number_parameters 147
_refine_ls_number_reflns 2556
_refine_ls_number_restraints 0
_refine_ls_restrained_S_all 1.148
_refine_ls_R_factor_all 0.0512
_refine_ls_R_factor_gt 0.0473
_refine_ls_shift/su_max 0.002
_refine_ls_shift/su_mean 0.000
_refine_ls_structure_factor_coef Fsqd
_refine_ls_weighting_details 'calc w=1/[\s^2^(Fo^2^)+(0.0593P)^2^+0.9336P] where P=(Fo^2^+2Fc^2^)/3'
_refine_ls_weighting_scheme calc
_refine_ls_wR_factor_gt 0.1249
_refine_ls_wR_factor_ref 0.1281
_reflns_number_gt 2336
_reflns_number_total 2556
_reflns_threshold_expression I>2\s(I)
_cod_data_source_file bt5103.cif
_cod_data_source_block I
_cod_depositor_comments
;
The following automatic conversions were performed:
'_symmetry_cell_setting' value 'Orthorhombic' changed to 'orthorhombic'
according to '/home/saulius/struct/CIF-dictionaries/cif_core.dic'
dictionary named 'cif_core.dic' version 2.4.1 from 2010-06-29.

Automatic conversion script
Id: cif_fix_enum 1527 2010-12-29 10:47:43Z saulius 

The following automatic conversions were performed:

'_symmetry_cell_setting' value 'Orthorhombic' changed to
'orthorhombic' according to
/home/saulius/struct/CIF-dictionaries/cif_core.dic dictionary named
'cif_core.dic' version 2.4.1 from 2010-06-29.

Automatic conversion script
Id: cif_fix_values 1715 2011-07-08 13:25:40Z adriana 
;
_cod_original_sg_symbol_H-M Pbca
_cod_database_code 2223648
_cod_database_fobs_code 2223648

loop_
_symmetry_equiv_pos_as_xyz
'x, y, z'
'-x+1/2, -y, z+1/2'
'-x, y+1/2, -z+1/2'
'x+1/2, -y+1/2, -z'
'-x, -y, -z'
'x-1/2, y, -z-1/2'
'x, -y-1/2, z-1/2'
'-x-1/2, y-1/2, z'

loop_
_atom_site_type_symbol
_atom_site_label
_atom_site_fract_x
_atom_site_fract_y
_atom_site_fract_z
_atom_site_U_iso_or_equiv
_atom_site_adp_type
_atom_site_calc_flag
_atom_site_refinement_flags
_atom_site_occupancy
_atom_site_disorder_assembly
_atom_site_disorder_group
C C1 0.06077(19) 0.5833(2) 0.07494(12) 0.0523(5) Uani d . 1 . .
C C2 0.1710(2) 0.4540(2) 0.13106(13) 0.0611(6) Uani d . 1 . .
H H2 0.1838 0.3914 0.1613 0.073 Uiso calc R 1 . .
C C3 0.26783(19) 0.50485(18) 0.09799(9) 0.0425(4) Uani d . 1 . .
C C4 0.40502(19) 0.47144(17) 0.10133(10) 0.0433(4) Uani d . 1 . .
H H4A 0.4171 0.4137 0.1373 0.052 Uiso calc R 1 . .
H H4B 0.4291 0.4331 0.0594 0.052 Uiso calc R 1 . .
C C5 0.50309(18) 0.64274(16) 0.16817(9) 0.0389(4) Uani d . 1 . .
C C6 0.59612(18) 0.72323(17) 0.14998(9) 0.0403(4) Uani d . 1 . .
C C7 0.4283(3) 0.6266(2) 0.23107(11) 0.0649(7) Uani d . 1 . .
H H7A 0.3395 0.6336 0.2211 0.097 Uiso calc R 1 . .
H H7B 0.4519 0.6872 0.2631 0.097 Uiso calc R 1 . .
H H7C 0.4452 0.5488 0.2497 0.097 Uiso calc R 1 . .
C C8 0.6563(2) 0.81698(19) 0.19098(11) 0.0492(5) Uani d . 1 . .
C C9 0.7538(2) 0.8946(2) 0.15856(13) 0.0637(6) Uani d . 1 . .
H H9A 0.7830 0.9533 0.1903 0.096 Uiso calc R 1 . .
H H9B 0.7173 0.9344 0.1203 0.096 Uiso calc R 1 . .
H H9C 0.8239 0.8460 0.1441 0.096 Uiso calc R 1 . .
Cl Cl1 -0.06811(6) 0.66155(7) 0.04706(5) 0.0803(3) Uani d . 1 . .
N N1 0.05217(18) 0.4984(2) 0.11826(11) 0.0659(6) Uani d . 1 . .
N N2 0.48829(14) 0.57468(14) 0.11306(7) 0.0380(3) Uani d . 1 . .
N N3 0.56710(16) 0.61037(18) 0.06291(9) 0.0499(4) Uani d . 1 . .
N N4 0.63206(16) 0.70047(17) 0.08532(8) 0.0498(4) Uani d . 1 . .
O O1 0.6277(2) 0.82866(17) 0.24974(9) 0.0745(5) Uani d . 1 . .
S S1 0.21063(5) 0.61575(6) 0.04596(3) 0.0553(2) Uani d . 1 . .

loop_
_atom_site_aniso_label
_atom_site_aniso_U_11
_atom_site_aniso_U_22
_atom_site_aniso_U_33
_atom_site_aniso_U_12
_atom_site_aniso_U_13
_atom_site_aniso_U_23
C1 0.0380(10) 0.0567(12) 0.0623(13) -0.0021(9) 0.0002(9) -0.0114(11)
C2 0.0553(13) 0.0692(15) 0.0589(13) -0.0073(11) 0.0030(10) 0.0170(11)
C3 0.0443(10) 0.0455(10) 0.0376(9) -0.0051(8) -0.0020(8) -0.0005(8)
C4 0.0475(10) 0.0421(10) 0.0405(9) -0.0010(8) -0.0026(8) -0.0021(8)
C5 0.0438(10) 0.0384(9) 0.0344(9) 0.0058(8) -0.0010(7) -0.0005(7)
C6 0.0385(9) 0.0433(10) 0.0391(9) 0.0041(7) -0.0016(7) -0.0009(7)
C7 0.0893(19) 0.0635(14) 0.0419(11) -0.0171(13) 0.0195(11) -0.0072(10)
C8 0.0520(11) 0.0442(10) 0.0514(12) 0.0021(9) -0.0063(9) -0.0048(9)
C9 0.0555(13) 0.0612(14) 0.0745(15) -0.0125(11) -0.0003(12) -0.0112(12)
Cl1 0.0474(4) 0.0764(5) 0.1170(6) 0.0117(3) -0.0114(3) -0.0108(4)
N1 0.0470(11) 0.0823(15) 0.0683(13) -0.0106(10) 0.0095(9) 0.0072(11)
N2 0.0367(8) 0.0438(8) 0.0333(7) 0.0019(6) -0.0005(6) -0.0020(6)
N3 0.0494(10) 0.0628(11) 0.0375(8) -0.0066(8) 0.0062(7) -0.0066(8)
N4 0.0462(9) 0.0611(11) 0.0423(9) -0.0072(8) 0.0063(7) -0.0067(8)
O1 0.1052(15) 0.0692(11) 0.0490(9) -0.0220(10) 0.0015(9) -0.0161(8)
S1 0.0431(3) 0.0575(4) 0.0653(4) -0.0022(2) -0.0006(2) 0.0173(2)

loop_
_atom_type_symbol
_atom_type_description
_atom_type_scat_dispersion_real
_atom_type_scat_dispersion_imag
_atom_type_scat_source
C C 0.0033 0.0016 'International Tables Vol C Tables 4.2.6.8 and 6.1.1.4'
H H 0.0000 0.0000 'International Tables Vol C Tables 4.2.6.8 and 6.1.1.4'
N N 0.0061 0.0033 'International Tables Vol C Tables 4.2.6.8 and 6.1.1.4'
O O 0.0106 0.0060 'International Tables Vol C Tables 4.2.6.8 and 6.1.1.4'
S S 0.1246 0.1234 'International Tables Vol C Tables 4.2.6.8 and 6.1.1.4'
Cl Cl 0.1484 0.1585 'International Tables Vol C Tables 4.2.6.8 and 6.1.1.4'

loop_
_geom_angle_atom_site_label_1
_geom_angle_atom_site_label_2
_geom_angle_atom_site_label_3
_geom_angle_site_symmetry_1
_geom_angle_site_symmetry_3
_geom_angle
_geom_angle_publ_flag
N1 C1 Cl1 . . 122.58(17) ?
N1 C1 S1 . . 116.39(17) ?
Cl1 C1 S1 . . 121.03(15) ?
C3 C2 N1 . . 116.9(2) ?
C3 C2 H2 . . 121.6 ?
N1 C2 H2 . . 121.6 ?
C2 C3 C4 . . 127.6(2) ?
C2 C3 S1 . . 109.37(17) ?
C4 C3 S1 . . 123.01(14) ?
N2 C4 C3 . . 113.00(16) ?
N2 C4 H4A . . 109.0 ?
C3 C4 H4A . . 109.0 ?
N2 C4 H4B . . 109.0 ?
C3 C4 H4B . . 109.0 ?
H4A C4 H4B . . 107.8 ?
N2 C5 C6 . . 103.75(16) ?
N2 C5 C7 . . 123.72(18) ?
C6 C5 C7 . . 132.53(18) ?
N4 C6 C5 . . 108.88(17) ?
N4 C6 C8 . . 122.34(18) ?
C5 C6 C8 . . 128.73(18) ?
C5 C7 H7A . . 109.5 ?
C5 C7 H7B . . 109.5 ?
H7A C7 H7B . . 109.5 ?
C5 C7 H7C . . 109.5 ?
H7A C7 H7C . . 109.5 ?
H7B C7 H7C . . 109.5 ?
O1 C8 C6 . . 120.2(2) ?
O1 C8 C9 . . 121.7(2) ?
C6 C8 C9 . . 118.14(19) ?
C8 C9 H9A . . 109.5 ?
C8 C9 H9B . . 109.5 ?
H9A C9 H9B . . 109.5 ?
C8 C9 H9C . . 109.5 ?
H9A C9 H9C . . 109.5 ?
H9B C9 H9C . . 109.5 ?
C1 N1 C2 . . 109.05(19) ?
C5 N2 N3 . . 111.21(16) ?
C5 N2 C4 . . 130.06(16) ?
N3 N2 C4 . . 118.71(15) ?
N4 N3 N2 . . 107.41(15) ?
N3 N4 C6 . . 108.75(16) ?
C1 S1 C3 . . 88.29(11) ?

loop_
_geom_bond_atom_site_label_1
_geom_bond_atom_site_label_2
_geom_bond_site_symmetry_2
_geom_bond_distance
_geom_bond_publ_flag
C1 N1 . 1.283(3) ?
C1 Cl1 . 1.707(2) ?
C1 S1 . 1.720(2) ?
C2 C3 . 1.340(3) ?
C2 N1 . 1.371(3) ?
C2 H2 . 0.9300 ?
C3 C4 . 1.495(3) ?
C3 S1 . 1.720(2) ?
C4 N2 . 1.466(2) ?
C4 H4A . 0.9700 ?
C4 H4B . 0.9700 ?
C5 N2 . 1.341(2) .
C5 C6 . 1.378(3) ?
C5 C7 . 1.488(3) ?
C6 N4 . 1.362(2) .
C6 C8 . 1.469(3) ?
C7 H7A . 0.9600 ?
C7 H7B . 0.9600 ?
C7 H7C . 0.9600 ?
C8 O1 . 1.212(3) ?
C8 C9 . 1.490(3) ?
C9 H9A . 0.9600 ?
C9 H9B . 0.9600 ?
C9 H9C . 0.9600 ?
N2 N3 . 1.357(2) ?
N3 N4 . 1.295(3) ?

loop_
_geom_hbond_atom_site_label_D
_geom_hbond_atom_site_label_H
_geom_hbond_atom_site_label_A
_geom_hbond_site_symmetry_A
_geom_hbond_distance_DH
_geom_hbond_distance_HA
_geom_hbond_distance_DA
_geom_hbond_angle_DHA
C4 H4B N3 5_665 0.97 2.48 3.399(3) 158.8
C4 H4A O1 3_645 0.97 2.48 3.376(3) 153.4
C7 H7C O1 3_645 0.96 2.57 3.396(3) 144.0

loop_
_geom_torsion_atom_site_label_1
_geom_torsion_atom_site_label_2
_geom_torsion_atom_site_label_3
_geom_torsion_atom_site_label_4
_geom_torsion_site_symmetry_1
_geom_torsion_site_symmetry_2
_geom_torsion_site_symmetry_3
_geom_torsion_site_symmetry_4
_geom_torsion
_geom_torsion_publ_flag
N1 C2 C3 C4 . . . . -178.2(2) ?
N1 C2 C3 S1 . . . . -0.6(3) ?
C2 C3 C4 N2 . . . . -130.4(2) ?
S1 C3 C4 N2 . . . . 52.3(2) ?
N2 C5 C6 N4 . . . . 0.3(2) ?
C7 C5 C6 N4 . . . . -178.7(2) ?
N2 C5 C6 C8 . . . . -177.00(18) ?
C7 C5 C6 C8 . . . . 4.0(4) ?
N4 C6 C8 O1 . . . . -174.8(2) ?
C5 C6 C8 O1 . . . . 2.2(3) ?
N4 C6 C8 C9 . . . . 4.2(3) ?
C5 C6 C8 C9 . . . . -178.8(2) ?
Cl1 C1 N1 C2 . . . . -179.37(19) ?
S1 C1 N1 C2 . . . . 0.4(3) ?
C3 C2 N1 C1 . . . . 0.2(3) ?
C6 C5 N2 N3 . . . . -0.2(2) ?
C7 C5 N2 N3 . . . . 178.9(2) ?
C6 C5 N2 C4 . . . . 178.39(17) ?
C7 C5 N2 C4 . . . . -2.5(3) ?
C3 C4 N2 C5 . . . . 69.8(2) ?
C3 C4 N2 N3 . . . . -111.75(19) ?
C5 N2 N3 N4 . . . . 0.0(2) ?
C4 N2 N3 N4 . . . . -178.78(17) ?
N2 N3 N4 C6 . . . . 0.2(2) ?
C5 C6 N4 N3 . . . . -0.4(2) ?
C8 C6 N4 N3 . . . . 177.18(18) ?
N1 C1 S1 C3 . . . . -0.6(2) ?
Cl1 C1 S1 C3 . . . . 179.14(15) ?
C2 C3 S1 C1 . . . . 0.65(18) ?
C4 C3 S1 C1 . . . . 178.39(17) ?

loop_
_cod_related_entry_id
_cod_related_entry_database
_cod_related_entry_code
1 ChemSpider 24743604
